data_7209708
loop_
_publ_author_name
'Liang, Li-Li'
'Chen, Kai'
'Ji, Ning-Ning'
'Cheng, Xiao-Jie'
'Zhao, Yi'
'Xiao, Xin'
'Zhang, Yun-Qian'
'Zhu, Qian-Jiang'
'Xue, Sai-Feng'
'Tao, Zhu'

_publ_section_title
;
 Tetrachloride transition-metal dianion-induced coordination and
 supramolecular self-assembly of strontium dications to cucurbit[8]uril
;
_journal_issue 13
_journal_name_full CrystEngComm
_journal_page_first 2416
_journal_paper_doi 10.1039/c3ce27004a
_journal_volume 15
_journal_year 2013
_chemical_formula_sum 'C36 H75 Cd2 Cl8 N24 Na3 O31'
_chemical_formula_weight 1917.57
_chemical_name_systematic
;
?
;
_space_group_IT_number 15
_symmetry_cell_setting monoclinic
_symmetry_space_group_name_Hall '-C 2yc'
_symmetry_space_group_name_H-M 'C 1 2/c 1'
_atom_sites_solution_hydrogens geom
_atom_sites_solution_primary direct
_atom_sites_solution_secondary difmap
_audit_creation_method SHELXL-97
_cell_angle_alpha 90.00
_cell_angle_beta 112.713(3)
_cell_angle_gamma 90.00
_cell_formula_units_Z 4
_cell_length_a 23.6197(15)
_cell_length_b 10.7230(6)
_cell_length_c 29.6064(17)
_cell_measurement_temperature 223(2)
_cell_volume 6917.0(7)
_computing_structure_refinement 'SHELXL-97 (Sheldrick, 1997)'
_diffrn_ambient_temperature 223(2)
_diffrn_measured_fraction_theta_full 0.991
_diffrn_measured_fraction_theta_max 0.991
_diffrn_measurement_device_type 'Bruker CCD Area Detector'
_diffrn_measurement_method '\f and \w scan'
_diffrn_radiation_monochromator graphite
_diffrn_radiation_source 'fine-focus sealed tube'
_diffrn_radiation_type MoK\a
_diffrn_radiation_wavelength 0.71073
_diffrn_reflns_av_R_equivalents 0.0498
_diffrn_reflns_av_sigmaI/netI 0.0387
_diffrn_reflns_limit_h_max 27
_diffrn_reflns_limit_h_min -28
_diffrn_reflns_limit_k_max 13
_diffrn_reflns_limit_k_min -13
_diffrn_reflns_limit_l_max 36
_diffrn_reflns_limit_l_min -35
_diffrn_reflns_number 32018
_diffrn_reflns_theta_full 26.00
_diffrn_reflns_theta_max 26.00
_diffrn_reflns_theta_min 1.49
_exptl_absorpt_coefficient_mu 1.045
_exptl_absorpt_correction_T_max 0.7951
_exptl_absorpt_correction_T_min 0.7585
_exptl_absorpt_correction_type multi-scan
_exptl_absorpt_process_details 'SADABS (Bruker, 2008)'
_exptl_crystal_colour colourless
_exptl_crystal_density_diffrn 1.841
_exptl_crystal_density_method 'not measured'
_exptl_crystal_description block
_exptl_crystal_F_000 3888
_exptl_crystal_size_max 0.28
_exptl_crystal_size_mid 0.25
_exptl_crystal_size_min 0.23
_platon_squeeze_details
;
;
_refine_diff_density_max 1.411
_refine_diff_density_min -1.455
_refine_diff_density_rms 0.103
_refine_ls_extinction_method none
_refine_ls_goodness_of_fit_ref 1.068
_refine_ls_hydrogen_treatment mixed
_refine_ls_matrix_type full
_refine_ls_number_parameters 426
_refine_ls_number_reflns 6731
_refine_ls_number_restraints 0
_refine_ls_restrained_S_all 1.068
_refine_ls_R_factor_all 0.0641
_refine_ls_R_factor_gt 0.0525
_refine_ls_shift/su_max 0.001
_refine_ls_shift/su_mean 0.000
_refine_ls_structure_factor_coef Fsqd
_refine_ls_weighting_details 'calc w=1/[\s^2^(Fo^2^)+(0.0986P)^2^+10.5871P] where P=(Fo^2^+2Fc^2^)/3'
_refine_ls_weighting_scheme calc
_refine_ls_wR_factor_gt 0.1556
_refine_ls_wR_factor_ref 0.1676
_reflns_number_gt 5352
_reflns_number_total 6731
_reflns_threshold_expression >2sigma(I)
_cod_data_source_file c3ce27004a.txt
_cod_data_source_block complex03
_cod_original_sg_symbol_H-M 'C 2/c'
_cod_database_code 7209708

loop_
_symmetry_equiv_pos_as_xyz
'x, y, z'
'-x, y, -z+1/2'
'x+1/2, y+1/2, z'
'-x+1/2, y+1/2, -z+1/2'
'-x, -y, -z'
'x, -y, z-1/2'
'-x+1/2, -y+1/2, -z'
'x+1/2, -y+1/2, z-1/2'

loop_
_atom_site_label
_atom_site_type_symbol
_atom_site_fract_x
_atom_site_fract_y
_atom_site_fract_z
_atom_site_U_iso_or_equiv
_atom_site_adp_type
_atom_site_occupancy
_atom_site_symmetry_multiplicity
_atom_site_calc_flag
_atom_site_refinement_flags
_atom_site_disorder_assembly
_atom_site_disorder_group
O1W O 0.97546(13) 0.2372(3) 0.16250(12) 0.0402(7) Uani 1 1 d . A .
O2W O 0.89007(15) 0.2373(3) 0.22631(12) 0.0430(7) Uani 1 1 d . A .
O3W O 1.0000 0.0235(6) 0.2500 0.160(5) Uani 1 2 d S . .
O4W O 1.0273(3) 0.4535(6) 0.2514(2) 0.0540(16) Uani 0.50 1 d P . .
Cl1 Cl 0.75630(4) 0.26965(9) -0.10800(4) 0.0381(2) Uani 1 1 d . . .
Cl2 Cl 0.84255(7) 0.23635(12) 0.03747(4) 0.0602(4) Uani 1 1 d . A .
Cl3 Cl 0.74699(7) 0.56006(12) -0.00524(6) 0.0798(5) Uani 1 1 d . A .
Cl4 Cl 0.8901(5) 0.4806(4) -0.0383(3) 0.0677(19) Uani 0.61(3) 1 d P A 1
Cl4' Cl 0.8638(12) 0.518(3) -0.0465(3) 0.115(7) Uani 0.39(3) 1 d P A 2
Cd1 Cd 0.79040(2) 0.38209(3) -0.029831(13) 0.06423(18) Uani 1 1 d . . .
Na1 Na 0.86937(6) 0.23894(12) 0.14081(6) 0.0312(3) Uani 1 1 d . . .
Na2 Na 1.0000 0.2345(2) 0.2500 0.0437(6) Uani 1 2 d S . .
C1 C 0.85911(15) 0.5580(3) 0.13255(12) 0.0242(7) Uani 1 1 d . . .
C2 C 0.80032(14) 0.7381(3) 0.10689(13) 0.0224(7) Uani 1 1 d . . .
H2 H 0.7585 0.7391 0.0810 0.027 Uiso 1 1 calc R A .
C3 C 0.84955(15) 0.7361(3) 0.08503(13) 0.0231(7) Uani 1 1 d . A .
H3 H 0.8310 0.7344 0.0488 0.028 Uiso 1 1 calc R . .
C4 C 0.86044(16) 0.9190(3) 0.13050(13) 0.0258(7) Uani 1 1 d . . .
C5 C 0.92581(15) 0.5685(3) 0.08606(13) 0.0260(7) Uani 1 1 d . . .
H5A H 0.9090 0.5780 0.0504 0.031 Uiso 1 1 calc R A .
H5B H 0.9291 0.4790 0.0933 0.031 Uiso 1 1 calc R . .
C6 C 0.92453(15) 0.9016(3) 0.08198(14) 0.0273(7) Uani 1 1 d . . .
H6A H 0.9266 0.9922 0.0868 0.033 Uiso 1 1 calc R A .
H6B H 0.9070 0.8859 0.0466 0.033 Uiso 1 1 calc R . .
C7 C 1.03760(15) 0.5581(3) 0.13525(13) 0.0251(7) Uani 1 1 d . . .
C8 C 1.00288(15) 0.7344(3) 0.08585(13) 0.0242(7) Uani 1 1 d . . .
H8 H 0.9879 0.7308 0.0497 0.029 Uiso 1 1 calc R A .
C9 C 1.07433(15) 0.7352(3) 0.11001(13) 0.0234(7) Uani 1 1 d . A .
H9 H 1.0928 0.7321 0.0852 0.028 Uiso 1 1 calc R . .
C10 C 1.03688(15) 0.9192(3) 0.13013(13) 0.0245(7) Uani 1 1 d . . .
C11 C 1.15028(14) 0.5755(3) 0.16435(13) 0.0238(7) Uani 1 1 d . . .
H11A H 1.1481 0.4843 0.1653 0.029 Uiso 1 1 calc R A .
H11B H 1.1741 0.5971 0.1447 0.029 Uiso 1 1 calc R . .
C12 C 1.15011(15) 0.8975(3) 0.16290(13) 0.0248(7) Uani 1 1 d . . .
H12A H 1.1752 0.8740 0.1445 0.030 Uiso 1 1 calc R A .
H12B H 1.1491 0.9888 0.1641 0.030 Uiso 1 1 calc R . .
C13 C 1.18556(15) 0.5546(3) 0.25344(14) 0.0265(7) Uani 1 1 d . . .
C14 C 1.21541(15) 0.7378(3) 0.22611(13) 0.0229(7) Uani 1 1 d . . .
H14 H 1.2496 0.7397 0.2146 0.028 Uiso 1 1 calc R A .
C15 C 1.23988(16) 0.7395(3) 0.28284(14) 0.0251(7) Uani 1 1 d . A .
H15 H 1.2853 0.7426 0.2976 0.030 Uiso 1 1 calc R . .
C16 C 1.18031(15) 0.9183(3) 0.25151(14) 0.0273(7) Uani 1 1 d . . .
C17 C 0.77466(16) 0.9015(3) 0.15853(13) 0.0271(7) Uani 1 1 d . . .
H17A H 0.7319 0.8833 0.1376 0.033 Uiso 1 1 calc R A .
H17B H 0.7793 0.9924 0.1609 0.033 Uiso 1 1 calc R . .
C18 C 0.77098(15) 0.5771(3) 0.15726(13) 0.0261(7) Uani 1 1 d . . .
H18A H 0.7288 0.5992 0.1361 0.031 Uiso 1 1 calc R A .
H18B H 0.7738 0.4859 0.1585 0.031 Uiso 1 1 calc R . .
N1 N 0.81179(13) 0.6245(2) 0.13557(12) 0.0253(6) Uani 1 1 d . A .
N2 N 0.88368(12) 0.6231(2) 0.10487(11) 0.0239(6) Uani 1 1 d . A .
N3 N 0.81361(13) 0.8529(3) 0.13555(11) 0.0270(6) Uani 1 1 d . A .
N4 N 0.88406(12) 0.8499(3) 0.10320(11) 0.0242(6) Uani 1 1 d . A .
N5 N 0.98681(13) 0.6227(2) 0.10595(12) 0.0259(6) Uani 1 1 d . A .
N6 N 1.08882(13) 0.6245(2) 0.14048(11) 0.0254(6) Uani 1 1 d . A .
N7 N 0.98651(13) 0.8512(3) 0.10240(12) 0.0268(6) Uani 1 1 d . A .
N8 N 1.08820(13) 0.8517(3) 0.13711(11) 0.0254(6) Uani 1 1 d . A .
N9 N 1.18188(14) 0.6209(2) 0.21315(12) 0.0277(6) Uani 1 1 d . A .
N10 N 1.21668(14) 0.6231(3) 0.29407(11) 0.0272(6) Uani 1 1 d . . .
N11 N 1.17863(14) 0.8504(3) 0.21197(11) 0.0281(6) Uani 1 1 d . A .
N12 N 1.21291(14) 0.8522(3) 0.29320(11) 0.0285(6) Uani 1 1 d . . .
O1 O 0.87650(12) 0.4544(2) 0.15102(10) 0.0314(6) Uani 1 1 d . A .
O2 O 1.03723(12) 0.4547(2) 0.15374(11) 0.0388(6) Uani 1 1 d . A .
O3 O 1.16621(13) 0.4481(2) 0.25245(11) 0.0377(6) Uani 1 1 d . A .
O4 O 0.87804(12) 1.0228(2) 0.14760(10) 0.0341(6) Uani 1 1 d . . .
O5 O 1.03559(12) 1.0262(2) 0.14504(11) 0.0400(7) Uani 1 1 d . A .
O6 O 1.15903(14) 1.0220(2) 0.24945(11) 0.0417(7) Uani 1 1 d . A .

loop_
_atom_site_aniso_label
_atom_site_aniso_U_11
_atom_site_aniso_U_22
_atom_site_aniso_U_33
_atom_site_aniso_U_23
_atom_site_aniso_U_13
_atom_site_aniso_U_12
O1W 0.0329(14) 0.0353(15) 0.0521(18) 0.0001(12) 0.0159(13) -0.0001(11)
O2W 0.0539(18) 0.0360(15) 0.0457(18) 0.0021(12) 0.0264(15) 0.0016(12)
O3W 0.295(14) 0.043(4) 0.097(6) 0.000 0.024(7) 0.000
O4W 0.070(4) 0.041(3) 0.049(4) 0.000(3) 0.020(4) 0.006(3)
Cl1 0.0339(5) 0.0437(5) 0.0374(6) -0.0059(4) 0.0144(4) -0.0033(4)
Cl2 0.0860(9) 0.0592(7) 0.0327(6) 0.0100(5) 0.0200(6) 0.0186(6)
Cl3 0.0856(10) 0.0399(6) 0.0694(9) -0.0131(6) -0.0191(7) 0.0133(6)
Cl4 0.099(4) 0.064(2) 0.048(3) -0.0234(15) 0.037(2) -0.0204(19)
Cl4' 0.131(11) 0.161(12) 0.034(2) 0.000(4) 0.012(4) -0.083(10)
Cd1 0.1097(4) 0.0426(2) 0.0299(2) 0.00180(14) 0.0155(2) 0.00321(18)
Na1 0.0312(7) 0.0209(7) 0.0387(9) 0.0000(6) 0.0104(6) -0.0006(5)
Na2 0.0407(12) 0.0443(13) 0.0421(14) 0.000 0.0115(10) 0.000
C1 0.0284(17) 0.0186(15) 0.0228(17) -0.0037(13) 0.0069(13) -0.0040(12)
C2 0.0188(15) 0.0190(15) 0.0268(18) 0.0008(13) 0.0061(13) -0.0010(11)
C3 0.0251(16) 0.0191(15) 0.0229(17) -0.0007(12) 0.0069(13) -0.0013(12)
C4 0.0302(17) 0.0200(16) 0.0232(18) 0.0046(13) 0.0061(14) 0.0040(13)
C5 0.0276(17) 0.0192(15) 0.0313(19) -0.0072(14) 0.0115(14) -0.0016(13)
C6 0.0236(16) 0.0239(16) 0.034(2) 0.0089(14) 0.0108(14) 0.0016(13)
C7 0.0286(17) 0.0198(16) 0.0300(19) -0.0020(14) 0.0149(14) -0.0012(13)
C8 0.0280(17) 0.0232(16) 0.0242(18) 0.0016(13) 0.0131(14) 0.0013(13)
C9 0.0278(17) 0.0194(15) 0.0259(18) 0.0007(13) 0.0137(14) -0.0020(12)
C10 0.0288(17) 0.0179(16) 0.0291(19) -0.0009(13) 0.0137(14) -0.0027(12)
C11 0.0223(15) 0.0177(15) 0.0336(19) -0.0030(13) 0.0132(14) 0.0006(12)
C12 0.0245(16) 0.0207(15) 0.0321(19) 0.0059(13) 0.0141(14) -0.0022(12)
C13 0.0245(16) 0.0225(16) 0.037(2) 0.0021(14) 0.0164(15) 0.0028(13)
C14 0.0195(15) 0.0186(15) 0.0324(19) 0.0002(13) 0.0118(14) -0.0013(11)
C15 0.0245(16) 0.0215(16) 0.032(2) 0.0004(13) 0.0134(14) -0.0011(12)
C16 0.0243(16) 0.0270(18) 0.033(2) -0.0010(15) 0.0134(15) -0.0021(13)
C17 0.0322(18) 0.0199(16) 0.030(2) 0.0038(14) 0.0129(15) 0.0059(13)
C18 0.0259(16) 0.0198(15) 0.034(2) -0.0039(14) 0.0135(15) -0.0078(12)
N1 0.0255(14) 0.0194(14) 0.0326(17) 0.0003(11) 0.0128(12) -0.0002(10)
N2 0.0220(13) 0.0196(14) 0.0307(16) -0.0003(11) 0.0107(12) 0.0015(10)
N3 0.0306(15) 0.0181(13) 0.0341(17) -0.0018(12) 0.0146(13) -0.0020(11)
N4 0.0229(13) 0.0166(13) 0.0323(16) -0.0014(11) 0.0099(12) -0.0031(10)
N5 0.0249(14) 0.0186(14) 0.0332(17) -0.0005(11) 0.0103(12) -0.0031(10)
N6 0.0240(14) 0.0186(14) 0.0337(17) 0.0053(11) 0.0111(12) 0.0002(10)
N7 0.0245(14) 0.0187(13) 0.0361(17) 0.0001(12) 0.0105(12) 0.0023(11)
N8 0.0254(14) 0.0195(13) 0.0315(16) -0.0021(12) 0.0112(12) -0.0002(11)
N9 0.0350(16) 0.0188(14) 0.0293(17) -0.0011(11) 0.0122(13) -0.0040(11)
N10 0.0328(15) 0.0211(14) 0.0302(17) 0.0008(11) 0.0149(13) -0.0015(11)
N11 0.0329(15) 0.0200(14) 0.0314(17) 0.0005(12) 0.0124(13) 0.0049(11)
N12 0.0362(16) 0.0200(14) 0.0310(17) -0.0010(12) 0.0149(13) 0.0019(12)
O1 0.0385(14) 0.0194(12) 0.0384(15) 0.0029(10) 0.0173(12) 0.0014(10)
O2 0.0341(14) 0.0253(13) 0.0547(18) 0.0110(12) 0.0147(13) -0.0033(10)
O3 0.0497(16) 0.0233(13) 0.0438(17) -0.0008(11) 0.0222(13) -0.0087(11)
O4 0.0413(14) 0.0176(12) 0.0427(16) -0.0038(11) 0.0154(12) -0.0032(10)
O5 0.0339(14) 0.0234(13) 0.0596(19) -0.0075(12) 0.0145(13) 0.0014(10)
O6 0.0591(18) 0.0238(13) 0.0426(17) -0.0007(12) 0.0202(14) 0.0148(12)

loop_
_atom_type_symbol
_atom_type_description
_atom_type_scat_dispersion_real
_atom_type_scat_dispersion_imag
_atom_type_scat_source
C C 0.0033 0.0016 'International Tables Vol C Tables 4.2.6.8 and 6.1.1.4'
H H 0.0000 0.0000 'International Tables Vol C Tables 4.2.6.8 and 6.1.1.4'
N N 0.0061 0.0033 'International Tables Vol C Tables 4.2.6.8 and 6.1.1.4'
O O 0.0106 0.0060 'International Tables Vol C Tables 4.2.6.8 and 6.1.1.4'
Cl Cl 0.1484 0.1585 'International Tables Vol C Tables 4.2.6.8 and 6.1.1.4'
Cd Cd -0.8075 1.2024 'International Tables Vol C Tables 4.2.6.8 and 6.1.1.4'
Na Na 0.0362 0.0249 'International Tables Vol C Tables 4.2.6.8 and 6.1.1.4'

loop_
_geom_angle_atom_site_label_1
_geom_angle_atom_site_label_2
_geom_angle_atom_site_label_3
_geom_angle
_geom_angle_site_symmetry_1
_geom_angle_site_symmetry_3
Na1 O1W Na2 94.72(11) . .
Na1 O2W Na2 93.74(11) . .
O4W O4W Na2 75.01(16) 2_755 .
Cd1 Cl1 Na1 105.46(5) . 7_655
Cd1 Cl2 Na1 133.83(6) . .
Cl3 Cd1 Cl4' 90.3(9) . .
Cl3 Cd1 Cl1 130.66(4) . .
Cl4' Cd1 Cl1 95.9(4) . .
Cl3 Cd1 Cl2 113.42(5) . .
Cl4' Cd1 Cl2 111.7(7) . .
Cl1 Cd1 Cl2 109.37(4) . .
Cl3 Cd1 Cl4 102.00(10) . .
Cl4' Cd1 Cl4 14.9(7) . .
Cl1 Cd1 Cl4 94.92(14) . .
Cl2 Cd1 Cl4 98.2(2) . .
O4 Na1 O1 167.73(12) 1_545 .
O4 Na1 O1W 85.35(10) 1_545 .
O1 Na1 O1W 87.50(10) . .
O4 Na1 O2W 85.76(11) 1_545 .
O1 Na1 O2W 83.95(11) . .
O1W Na1 O2W 87.11(12) . .
O4 Na1 Cl1 92.53(8) 1_545 7_655
O1 Na1 Cl1 95.35(8) . 7_655
O1W Na1 Cl1 175.03(11) . 7_655
O2W Na1 Cl1 97.22(9) . 7_655
O4 Na1 Cl2 93.33(9) 1_545 .
O1 Na1 Cl2 97.06(9) . .
O1W Na1 Cl2 93.71(10) . .
O2W Na1 Cl2 178.72(10) . .
Cl1 Na1 Cl2 81.91(5) 7_655 .
O4 Na1 Na2 83.69(9) 1_545 .
O1 Na1 Na2 84.26(9) . .
O1W Na1 Na2 43.66(8) . .
O2W Na1 Na2 43.45(8) . .
Cl1 Na1 Na2 140.61(6) 7_655 .
Cl2 Na1 Na2 137.36(6) . .
O3W Na2 O2W 90.72(9) . 2_755
O3W Na2 O2W 90.72(9) . .
O2W Na2 O2W 178.56(17) 2_755 .
O3W Na2 O1W 90.68(8) . .
O2W Na2 O1W 95.56(10) 2_755 .
O2W Na2 O1W 84.42(10) . .
O3W Na2 O1W 90.68(8) . 2_755
O2W Na2 O1W 84.42(10) 2_755 2_755
O2W Na2 O1W 95.56(10) . 2_755
O1W Na2 O1W 178.65(17) . 2_755
O3W Na2 O4W 165.01(16) . .
O2W Na2 O4W 74.62(18) 2_755 .
O2W Na2 O4W 103.94(18) . .
O1W Na2 O4W 87.69(18) . .
O1W Na2 O4W 91.00(18) 2_755 .
O3W Na2 O4W 165.01(16) . 2_755
O2W Na2 O4W 103.94(18) 2_755 2_755
O2W Na2 O4W 74.62(18) . 2_755
O1W Na2 O4W 91.00(18) . 2_755
O1W Na2 O4W 87.69(18) 2_755 2_755
O4W Na2 O4W 30.0(3) . 2_755
O3W Na2 Na1 90.78(4) . 2_755
O2W Na2 Na1 42.81(8) 2_755 2_755
O2W Na2 Na1 137.16(8) . 2_755
O1W Na2 Na1 138.36(7) . 2_755
O1W Na2 Na1 41.61(7) 2_755 2_755
O4W Na2 Na1 80.66(16) . 2_755
O4W Na2 Na1 97.81(17) 2_755 2_755
O3W Na2 Na1 90.78(4) . .
O2W Na2 Na1 137.16(8) 2_755 .
O2W Na2 Na1 42.81(8) . .
O1W Na2 Na1 41.61(7) . .
O1W Na2 Na1 138.36(7) 2_755 .
O4W Na2 Na1 97.81(17) . .
O4W Na2 Na1 80.66(16) 2_755 .
Na1 Na2 Na1 178.44(9) 2_755 .
O1 C1 N1 125.8(3) . .
O1 C1 N2 125.4(3) . .
N1 C1 N2 108.8(3) . .
N1 C2 N3 114.8(3) . .
N1 C2 C3 103.6(2) . .
N3 C2 C3 103.3(2) . .
N1 C2 H2 111.5 . .
N3 C2 H2 111.5 . .
C3 C2 H2 111.5 . .
N2 C3 N4 114.1(3) . .
N2 C3 C2 103.6(3) . .
N4 C3 C2 103.9(3) . .
N2 C3 H3 111.6 . .
N4 C3 H3 111.6 . .
C2 C3 H3 111.6 . .
O4 C4 N4 125.9(3) . .
O4 C4 N3 125.7(3) . .
N4 C4 N3 108.4(3) . .
N2 C5 N5 114.0(3) . .
N2 C5 H5A 108.8 . .
N5 C5 H5A 108.8 . .
N2 C5 H5B 108.8 . .
N5 C5 H5B 108.8 . .
H5A C5 H5B 107.6 . .
N4 C6 N7 113.9(3) . .
N4 C6 H6A 108.8 . .
N7 C6 H6A 108.8 . .
N4 C6 H6B 108.8 . .
N7 C6 H6B 108.8 . .
H6A C6 H6B 107.7 . .
O2 C7 N6 125.2(3) . .
O2 C7 N5 125.5(3) . .
N6 C7 N5 109.3(3) . .
N5 C8 N7 115.3(3) . .
N5 C8 C9 103.0(3) . .
N7 C8 C9 102.9(3) . .
N5 C8 H8 111.7 . .
N7 C8 H8 111.7 . .
C9 C8 H8 111.7 . .
N6 C9 N8 114.3(3) . .
N6 C9 C8 103.6(3) . .
N8 C9 C8 103.4(3) . .
N6 C9 H9 111.6 . .
N8 C9 H9 111.6 . .
C8 C9 H9 111.6 . .
O5 C10 N8 125.8(3) . .
O5 C10 N7 125.1(3) . .
N8 C10 N7 109.0(3) . .
N9 C11 N6 113.8(3) . .
N9 C11 H11A 108.8 . .
N6 C11 H11A 108.8 . .
N9 C11 H11B 108.8 . .
N6 C11 H11B 108.8 . .
H11A C11 H11B 107.7 . .
N11 C12 N8 113.4(3) . .
N11 C12 H12A 108.9 . .
N8 C12 H12A 108.9 . .
N11 C12 H12B 108.9 . .
N8 C12 H12B 108.9 . .
H12A C12 H12B 107.7 . .
O3 C13 N9 124.6(3) . .
O3 C13 N10 126.5(3) . .
N9 C13 N10 108.8(3) . .
N11 C14 N9 115.9(3) . .
N11 C14 C15 103.5(3) . .
N9 C14 C15 103.5(3) . .
N11 C14 H14 111.1 . .
N9 C14 H14 111.1 . .
C15 C14 H14 111.1 . .
N10 C15 N12 115.6(3) . .
N10 C15 C14 102.8(3) . .
N12 C15 C14 103.2(3) . .
N10 C15 H15 111.5 . .
N12 C15 H15 111.5 . .
C14 C15 H15 111.5 . .
O6 C16 N11 124.9(4) . .
O6 C16 N12 126.6(3) . .
N11 C16 N12 108.4(3) . .
N3 C17 N12 114.4(3) . 2_755
N3 C17 H17A 108.7 . .
N12 C17 H17A 108.7 2_755 .
N3 C17 H17B 108.7 . .
N12 C17 H17B 108.7 2_755 .
H17A C17 H17B 107.6 . .
N10 C18 N1 114.4(3) 2_755 .
N10 C18 H18A 108.7 2_755 .
N1 C18 H18A 108.7 . .
N10 C18 H18B 108.7 2_755 .
N1 C18 H18B 108.7 . .
H18A C18 H18B 107.6 . .
C1 N1 C18 123.6(3) . .
C1 N1 C2 112.0(3) . .
C18 N1 C2 123.5(3) . .
C1 N2 C5 122.8(3) . .
C1 N2 C3 111.9(3) . .
C5 N2 C3 122.9(3) . .
C4 N3 C17 123.7(3) . .
C4 N3 C2 112.0(3) . .
C17 N3 C2 123.3(3) . .
C4 N4 C6 122.7(3) . .
C4 N4 C3 112.2(3) . .
C6 N4 C3 122.3(3) . .
C7 N5 C5 123.0(3) . .
C7 N5 C8 112.0(3) . .
C5 N5 C8 122.7(3) . .
C7 N6 C11 123.1(3) . .
C7 N6 C9 111.9(3) . .
C11 N6 C9 123.6(3) . .
C10 N7 C6 123.7(3) . .
C10 N7 C8 112.3(3) . .
C6 N7 C8 122.5(3) . .
C10 N8 C12 124.0(3) . .
C10 N8 C9 112.2(3) . .
C12 N8 C9 123.3(3) . .
C13 N9 C11 122.6(3) . .
C13 N9 C14 112.0(3) . .
C11 N9 C14 125.3(3) . .
C13 N10 C18 122.1(3) . 2_755
C13 N10 C15 112.7(3) . .
C18 N10 C15 125.0(3) 2_755 .
C16 N11 C12 121.8(3) . .
C16 N11 C14 112.3(3) . .
C12 N11 C14 125.4(3) . .
C16 N12 C17 122.0(3) . 2_755
C16 N12 C15 112.3(3) . .
C17 N12 C15 125.1(3) 2_755 .
C1 O1 Na1 147.1(2) . .
C4 O4 Na1 149.6(2) . 1_565

loop_
_geom_bond_atom_site_label_1
_geom_bond_atom_site_label_2
_geom_bond_distance
_geom_bond_site_symmetry_2
O1W Na1 2.334(3) .
O1W Na2 2.427(3) .
O2W Na1 2.386(4) .
O2W Na2 2.414(3) .
O3W Na2 2.263(7) .
O4W O4W 1.257(14) 2_755
O4W Na2 2.431(7) .
Cl1 Cd1 2.4533(10) .
Cl1 Na1 2.7452(17) 7_655
Cl2 Cd1 2.4566(12) .
Cl2 Na1 2.875(2) .
Cl3 Cd1 2.4084(15) .
Cl4 Cd1 2.679(7) .
Cl4' Cd1 2.458(10) .
Na1 O4 2.329(3) 1_545
Na1 O1 2.328(3) .
Na1 Cl1 2.7452(17) 7_655
Na1 Na2 3.5029(15) .
Na2 O2W 2.414(3) 2_755
Na2 O1W 2.427(3) 2_755
Na2 O4W 2.431(7) 2_755
Na2 Na1 3.5029(15) 2_755
C1 O1 1.236(4) .
C1 N1 1.357(4) .
C1 N2 1.365(4) .
C2 N1 1.449(4) .
C2 N3 1.459(4) .
C2 C3 1.534(5) .
C2 H2 0.9900 .
C3 N2 1.448(4) .
C3 N4 1.450(4) .
C3 H3 0.9900 .
C4 O4 1.226(4) .
C4 N4 1.365(5) .
C4 N3 1.370(5) .
C5 N2 1.439(4) .
C5 N5 1.451(4) .
C5 H5A 0.9800 .
C5 H5B 0.9800 .
C6 N4 1.442(4) .
C6 N7 1.455(4) .
C6 H6A 0.9800 .
C6 H6B 0.9800 .
C7 O2 1.238(4) .
C7 N6 1.360(4) .
C7 N5 1.367(5) .
C8 N5 1.452(4) .
C8 N7 1.451(4) .
C8 C9 1.558(5) .
C8 H8 0.9900 .
C9 N6 1.449(4) .
C9 N8 1.452(4) .
C9 H9 0.9900 .
C10 O5 1.233(4) .
C10 N8 1.358(4) .
C10 N7 1.366(4) .
C11 N9 1.431(5) .
C11 N6 1.446(4) .
C11 H11A 0.9800 .
C11 H11B 0.9800 .
C12 N11 1.436(5) .
C12 N8 1.449(4) .
C12 H12A 0.9800 .
C12 H12B 0.9800 .
C13 O3 1.226(4) .
C13 N9 1.362(5) .
C13 N10 1.358(5) .
C14 N11 1.452(4) .
C14 N9 1.453(4) .
C14 C15 1.551(5) .
C14 H14 0.9900 .
C15 N10 1.452(4) .
C15 N12 1.453(4) .
C15 H15 0.9900 .
C16 O6 1.212(4) .
C16 N11 1.366(5) .
C16 N12 1.373(5) .
C17 N3 1.437(5) .
C17 N12 1.444(5) 2_755
C17 H17A 0.9800 .
C17 H17B 0.9800 .
C18 N10 1.442(5) 2_755
C18 N1 1.441(4) .
C18 H18A 0.9800 .
C18 H18B 0.9800 .
N10 C18 1.442(5) 2_755
N12 C17 1.444(5) 2_755
O4 Na1 2.329(3) 1_565

loop_
_platon_squeeze_void_nr
_platon_squeeze_void_average_x
_platon_squeeze_void_average_y
_platon_squeeze_void_average_z
_platon_squeeze_void_volume
_platon_squeeze_void_count_electrons
_platon_squeeze_void_content
1 0.000 0.000 0.000 253 96 ' '
2 1.000 0.000 0.500 253 96 ' '
3 0.500 0.500 0.500 253 96 ' '
4 0.500 0.500 1.000 253 96 ' '
5 0.500 0.244 0.250 82 32 ' '
6 1.000 0.255 0.750 82 32 ' '
7 1.000 0.744 0.250 82 32 ' '
8 0.500 0.755 0.750 82 32 ' '
